data_7251354
loop_
_publ_author_name
'Zhang, Hengyuan'
'Wu, Jipeng'
'Ma, Yidong'
'Chen, Feifei'
'Zhao, Xian'

_publ_section_title
;
 Single-Crystal Ca&#x2083;Ge&#x2083;O&#x2089; Calcium Germanate:
 Structure, Thermal and Optical Properties from Experiment and
 First-Principles
;
_journal_name_full CrystEngComm
_journal_paper_doi 10.1039/D5CE00913H
_journal_year 2025
_chemical_formula_moiety 'Ca3 Ge3 O9'
_chemical_formula_sum 'Ca3 Ge3 O9'
_chemical_formula_weight 482.01
_space_group_crystal_system triclinic
_space_group_IT_number 2
_space_group_name_Hall '-P 1'
_space_group_name_H-M_alt 'P -1'
_atom_sites_solution_primary dual
_audit_creation_date 2024-07-15
_audit_creation_method
;
Olex2 1.5-beta
(compiled 2024.02.16 svn.r378c4104 for OlexSys, GUI svn.r6928)
;
_audit_update_record
;
2025-11-18 deposited with the CCDC.	2025-11-19 downloaded from the CCDC.
;
_cell_angle_alpha 103.497(2)
_cell_angle_beta 94.404(2)
_cell_angle_gamma 90.088(2)
_cell_formula_units_Z 2
_cell_length_a 7.2858(2)
_cell_length_b 7.55010(10)
_cell_length_c 8.1252(2)
_cell_measurement_reflns_used 5615
_cell_measurement_temperature 293(2)
_cell_measurement_theta_max 76.7610
_cell_measurement_theta_min 5.5820
_cell_volume 433.241(17)
_computing_cell_refinement 'CrysAlisPro 1.171.43.118a (Rigaku OD, 2024)'
_computing_data_collection 'CrysAlisPro 1.171.43.118a (Rigaku OD, 2024)'
_computing_data_reduction 'CrysAlisPro 1.171.43.118a (Rigaku OD, 2024)'
_computing_molecular_graphics 'Olex2 1.5-beta (Dolomanov et al., 2009)'
_computing_publication_material 'Olex2 1.5-beta (Dolomanov et al., 2009)'
_computing_structure_refinement 'SHELXL 2018/3 (Sheldrick, 2015)'
_computing_structure_solution 'SHELXT 2018/2 (Sheldrick, 2018)'
_diffrn_ambient_temperature 293(2)
_diffrn_detector 'Hybrid Pixel Array Detector'
_diffrn_detector_area_resol_mean 10.0000
_diffrn_detector_type HyPix
_diffrn_measured_fraction_theta_full 0.993
_diffrn_measured_fraction_theta_max 0.993
_diffrn_measurement_details
;
List of Runs (angles in degrees, time in seconds):

  # Type    Start    End  Width  t~exp~   \w     \q     \k     \f   Frames
#--------------------------------------------------------------------------
  1  \w    -34.00  20.00   0.50    0.05    --   42.82 -38.00 150.00  108
  2  \w    -73.00 -23.00   0.50    0.05    --  -42.82  95.00  70.00  100
  3  \w    -12.00  27.00   0.50    0.05    --  -42.82  95.00  70.00   78
  4  \w    -71.00 -31.00   0.50    0.05    -- -105.00  61.00-180.00   80
  5  \w    -27.00  40.00   0.50    0.05    --   42.82 -38.00-180.00  134
  6  \w    -37.00  21.00   0.50    0.05    --   42.82 -19.00-120.00  116
  7  \w     92.00 175.00   0.50    0.05    --  112.94  61.00 -30.00  166
  8  \w     86.00 173.00   0.50    0.05    --  112.94  95.00  70.00  174
  9  \w     88.00 114.00   0.50    0.05    --  112.94  77.00-150.00   52
 10  \w    125.00 176.00   0.50    0.05    --  112.94  77.00-150.00  102
 11  \w     40.00  69.00   0.50    0.05    --  112.94 -61.00-180.00   58
 12  \w     71.00  96.00   0.50    0.05    --  112.94 -77.00 -90.00   50
 13  \w     78.00 105.00   0.50    0.05    --  112.94 -77.00 -30.00   54
 14  \w     41.00  67.00   0.50    0.05    --  112.94 -61.00 -30.00   52
 15  \w     46.00  71.00   0.50    0.05    --  112.94 -77.00 -30.00   50
 16  \w     42.00  70.00   0.50    0.05    --  112.94 -61.00   0.00   56
 17  \w     42.00  70.00   0.50    0.05    --  112.94 -61.00  30.00   56
 18  \w     40.00  71.00   0.50    0.05    --  112.94 -77.00 120.00   62
 19  \w    -22.00  73.00   0.50    0.05    --   42.82 -95.00 -40.00  190
 20  \w     49.00 103.00   0.50    0.05    --  112.94 -95.00-150.00  108
 21  \w     70.00 100.00   0.50    0.05    --  112.94 -95.00 -40.00   60
 22  \w   -112.00 -36.00   0.50    0.05    -- -105.00 125.00-120.00  152
 23  \w   -108.00 -72.00   0.50    0.05    -- -105.00 125.00  90.00   72
 24  \w   -112.00 -71.00   0.50    0.05    -- -105.00 125.00 150.00   82
 25  \w    -98.00 -66.00   0.50    0.05    -- -105.00  95.00  70.00   64
 26  \w    -64.00 -32.00   0.50    0.05    -- -105.00  95.00  70.00   64
 27  \w   -124.00 -99.00   0.50    0.05    -- -105.00 -45.00 150.00   50
 28  \w   -162.00-129.00   0.50    0.05    -- -105.00 -77.00 -90.00   66
 29  \w   -119.00 -84.00   0.50    0.05    -- -105.00 -77.00 -90.00   70
 30  \w   -172.00 -85.00   0.50    0.05    -- -105.00 -61.00-120.00  174
 31  \w   -144.00-115.00   0.50    0.05    -- -105.00 -77.00-180.00   58
 32  \w   -109.00 -84.00   0.50    0.05    -- -105.00 -77.00-180.00   50
 33  \w   -170.00-128.00   0.50    0.05    -- -105.00 -45.00 150.00   84
 34  \w   -140.00 -88.00   0.50    0.05    -- -105.00 -95.00 -40.00  104
 35  \w   -120.00 -43.00   0.50    0.05    --  -42.82-178.00 -30.00  154
 36  \w    -83.00 -49.00   0.50    0.05    --  -42.82-178.00 120.00   68
 37  \w     82.00 107.00   0.50    0.05    --   43.80 178.00  30.00   50
 38  \w    -33.00  -7.00   0.50    0.05    --   43.80 -19.00 -60.00   52
 39  \w   -124.00 -99.00   0.50    0.05    -- -105.00 142.00   2.22   50
 40  \w   -112.00 -87.00   0.50    0.05    -- -105.00 125.00 120.00   50
 41  \w   -118.00 -21.00   0.50    0.05    --  -43.80 -57.00  30.00  194
 42  \w   -118.00 -21.00   0.50    0.05    --  -43.80 -57.00-180.00  194
 43  \w   -118.00 -21.00   0.50    0.05    --  -43.80 -57.00 -30.00  194
 44  \w   -118.00 -21.00   0.50    0.05    --  -43.80 -57.00  90.00  194
 45  \w    -43.00  33.00   0.50    0.05    --  -43.80  38.00  90.00  152
 46  \w   -118.00 -15.00   0.50    0.05    --  -43.80 -77.00  30.00  206
 47  \w   -118.00 -15.00   0.50    0.05    --  -43.80 -77.00-180.00  206
 48  \w   -118.00 -15.00   0.50    0.05    --  -43.80 -77.00 -60.00  206
 49  \w   -118.00 -15.00   0.50    0.05    --  -43.80 -77.00  90.00  206
 50  \w   -118.00 -21.00   0.50    0.05    --  -43.80 -57.00 -60.00  194
 51  \w     15.00 118.00   0.50    0.05    --   43.80  77.00 -60.00  206
 52  \w   -175.00-125.00   0.50    0.05    -- -105.00 -77.00   0.00  100
 53  \w   -175.00 -81.00   0.50    0.05    -- -105.00 -61.00  90.00  188
 54  \w   -175.00 -76.00   0.50    0.05    -- -105.00 -76.00-145.50  198
 55  \w   -175.00 -76.00   0.50    0.05    -- -105.00 -77.00 -30.00  198
 56  \w   -175.00 -82.00   0.50    0.05    -- -105.00 -42.00 117.18  186
 57  \w     91.00 176.00   0.50    0.05    --  113.59  61.00  30.00  170
 58  \w     91.00 176.00   0.50    0.05    --  113.59  61.00   0.00  170
 59  \w    -49.00 -24.00   0.50    0.05    --  -43.80  95.00  70.00   50
 60  \w    -49.00 -24.00   0.50    0.05    --  -43.80  95.00  70.00   50
 61  \w     49.00  74.00   0.50    0.05    --  113.59 -94.00 -39.00   50
 62  \w    -41.00 -15.00   0.50    0.05    --  -43.80 -77.00-150.00   52
 63  \w   -109.00 -83.00   0.50    0.05    -- -105.00 -61.00-180.00   52
 64  \w   -107.00 -82.00   0.50    0.05    -- -105.00 -46.00 109.25   50
 65  \w   -165.00-139.00   0.50    0.05    -- -105.00 -61.00-180.00   52
 66  \w   -106.00 -81.00   0.50    0.05    -- -105.00 -65.00 111.63   50
 67  \w   -168.00-143.00   0.50    0.05    -- -105.00 -61.00  30.00   50
 68  \w   -106.00 -81.00   0.50    0.05    -- -105.00 -61.00  30.00   50
 69  \w   -102.00 -76.00   0.50    0.05    -- -105.00 -77.00-120.00   52
 70  \w   -155.00-129.00   0.50    0.05    -- -105.00 -74.00  12.43   52
 71  \w   -102.00 -77.00   0.50    0.05    -- -105.00 -74.00  12.43   50
 72  \w    -71.00 -46.00   0.50    0.05    -- -105.00  61.00 -90.00   50
 73  \w   -105.00 -79.00   0.50    0.05    -- -105.00 -72.00 162.24   52
 74  \w   -102.00 -76.00   0.50    0.05    -- -105.00 -77.00  60.00   52
;
_diffrn_measurement_device 'four-circle diffractometer'
_diffrn_measurement_device_type 'XtaLAB Synergy, Single source at home/near, HyPix'
_diffrn_measurement_method '\w scans'
_diffrn_orient_matrix_type 'CrysAlisPro convention (1999,Acta A55,543-557)'
_diffrn_orient_matrix_UB_11 -0.0942372000
_diffrn_orient_matrix_UB_12 0.0506418000
_diffrn_orient_matrix_UB_13 0.1675957000
_diffrn_orient_matrix_UB_21 0.1317952000
_diffrn_orient_matrix_UB_22 0.1658326000
_diffrn_orient_matrix_UB_23 0.0629795000
_diffrn_orient_matrix_UB_31 -0.1369042000
_diffrn_orient_matrix_UB_32 0.1182603000
_diffrn_orient_matrix_UB_33 -0.0787805000
_diffrn_radiation_monochromator mirror
_diffrn_radiation_probe x-ray
_diffrn_radiation_type 'Cu K\a'
_diffrn_radiation_wavelength 1.54184
_diffrn_reflns_av_R_equivalents 0.0608
_diffrn_reflns_av_unetI/netI 0.0351
_diffrn_reflns_Laue_measured_fraction_full 0.993
_diffrn_reflns_Laue_measured_fraction_max 0.993
_diffrn_reflns_limit_h_max 8
_diffrn_reflns_limit_h_min -8
_diffrn_reflns_limit_k_max 8
_diffrn_reflns_limit_k_min -8
_diffrn_reflns_limit_l_max 9
_diffrn_reflns_limit_l_min -9
_diffrn_reflns_number 7948
_diffrn_reflns_point_group_measured_fraction_full 0.993
_diffrn_reflns_point_group_measured_fraction_max 0.993
_diffrn_reflns_theta_full 66.596
_diffrn_reflns_theta_max 66.596
_diffrn_reflns_theta_min 5.617
_diffrn_source 'micro-focus sealed X-ray tube'
_diffrn_source_type 'PhotonJet (Cu) X-ray Source'
_exptl_absorpt_coefficient_mu 28.255
_exptl_absorpt_correction_T_max 1.00000
_exptl_absorpt_correction_T_min 0.17492
_exptl_absorpt_correction_type multi-scan
_exptl_absorpt_process_details
;
CrysAlisPro 1.171.43.118a (Rigaku Oxford Diffraction, 2024)
Empirical absorption correction using spherical harmonics,
implemented in SCALE3 ABSPACK scaling algorithm.
;
_exptl_crystal_colour 'clear light colourless'
_exptl_crystal_colour_lustre clear
_exptl_crystal_colour_modifier light
_exptl_crystal_colour_primary colourless
_exptl_crystal_density_diffrn 3.695
_exptl_crystal_description block
_exptl_crystal_F_000 456
_exptl_crystal_recrystallization_method 'From the Melt'
_exptl_crystal_size_max 0.18
_exptl_crystal_size_mid 0.12
_exptl_crystal_size_min 0.1
_refine_diff_density_max 0.897
_refine_diff_density_min -1.010
_refine_diff_density_rms 0.224
_refine_ls_extinction_method none
_refine_ls_goodness_of_fit_ref 1.091
_refine_ls_hydrogen_treatment undef
_refine_ls_matrix_type full
_refine_ls_number_parameters 136
_refine_ls_number_reflns 1524
_refine_ls_number_restraints 6
_refine_ls_restrained_S_all 1.089
_refine_ls_R_factor_all 0.0320
_refine_ls_R_factor_gt 0.0295
_refine_ls_shift/su_max 0.001
_refine_ls_shift/su_mean 0.000
_refine_ls_structure_factor_coef Fsqd
_refine_ls_weighting_details 'w=1/[\s^2^(Fo^2^)+(0.0483P)^2^+0.0111P] where P=(Fo^2^+2Fc^2^)/3'
_refine_ls_weighting_scheme calc
_refine_ls_wR_factor_gt 0.0747
_refine_ls_wR_factor_ref 0.0760
_reflns_Friedel_coverage 0.000
_reflns_number_gt 1422
_reflns_number_total 1524
_reflns_threshold_expression 'I > 2\s(I)'
_cod_data_source_file d5ce00913h1.cif
_cod_data_source_block 8133_auto
_cod_database_code 7251354
_shelx_shelxl_version_number 2018/3
_chemical_oxdiff_formula CacoBiGe
_shelx_space_group_comment
;
The symmetry employed for this shelxl refinement is uniquely defined
by the following loop, which should always be used as a source of
symmetry information in preference to the above space-group names.
They are only intended as comments.
;
_shelx_estimated_absorpt_t_max 0.164
_shelx_estimated_absorpt_t_min 0.080
_olex2_refinement_description
;
1. Uiso/Uaniso restraints and constraints
Uanis(O3) \\sim Ueq: with sigma of 0.01 and sigma for terminal atoms of 0.02
;
_olex2_submission_special_instructions 'No special instructions were received'
_oxdiff_exptl_absorpt_empirical_details
;
Empirical correction (ABSPACK) includes:
- Absorption correction using spherical harmonics
- Frame scaling
;
_oxdiff_exptl_absorpt_empirical_full_max 5.103
_oxdiff_exptl_absorpt_empirical_full_min 0.574

loop_
_space_group_symop_operation_xyz
'x, y, z'
'-x, -y, -z'

loop_
_atom_site_label
_atom_site_type_symbol
_atom_site_fract_x
_atom_site_fract_y
_atom_site_fract_z
_atom_site_U_iso_or_equiv
_atom_site_adp_type
_atom_site_occupancy
_atom_site_site_symmetry_order
_atom_site_calc_flag
_atom_site_refinement_flags_posn
_atom_site_refinement_flags_adp
_atom_site_refinement_flags_occupancy
_atom_site_disorder_assembly
_atom_site_disorder_group
Ge1 Ge 0.44842(6) -0.22662(6) 0.09406(5) 0.00703(17) Uani 1 1 d . . . . .
Ge2 Ge 0.22765(6) 0.10708(6) 0.31862(5) 0.00705(16) Uani 1 1 d . . . . .
Ge3 Ge 0.22427(6) 0.55461(6) 0.32259(5) 0.00689(16) Uani 1 1 d . . . . .
Ca2 Ca -0.26188(11) 0.57443(10) 0.29518(10) 0.0095(2) Uani 1 1 d . . . . .
Ca3 Ca 0.25911(11) 0.92551(10) 0.70723(10) 0.0081(2) Uani 1 1 d . . . . .
Ca1 Ca 0.97315(11) -0.25313(10) -0.00924(9) 0.0081(2) Uani 1 1 d . . . . .
O3 O 0.4217(4) -0.0046(3) 0.2238(3) 0.0117(6) Uani 1 1 d . U . . .
O1 O 0.6852(4) -0.2299(4) 0.0946(3) 0.0087(6) Uani 1 1 d . . . . .
O9 O 0.4187(4) 0.6308(4) 0.2381(4) 0.0143(6) Uani 1 1 d . . . . .
O2 O 0.2914(4) -0.2751(4) -0.0810(3) 0.0103(6) Uani 1 1 d . . . . .
O7 O 0.0279(4) 0.5692(4) 0.1923(3) 0.0116(6) Uani 1 1 d . . . . .
O4 O 0.0310(4) 0.0287(4) 0.1890(3) 0.0107(6) Uani 1 1 d . . . . .
O5 O 0.2312(4) 0.1233(4) 0.5306(3) 0.0155(7) Uani 1 1 d . . . . .
O8 O 0.2239(4) 0.6384(4) 0.5365(4) 0.0157(7) Uani 1 1 d . . . . .
O6 O 0.2665(5) 0.3225(4) 0.2792(4) 0.0234(8) Uani 1 1 d . . . . .

loop_
_atom_site_aniso_label
_atom_site_aniso_U_11
_atom_site_aniso_U_22
_atom_site_aniso_U_33
_atom_site_aniso_U_23
_atom_site_aniso_U_13
_atom_site_aniso_U_12
Ge1 0.0051(3) 0.0077(3) 0.0079(3) 0.00093(18) 0.00052(18) 0.00122(19)
Ge2 0.0066(3) 0.0070(3) 0.0071(3) 0.00069(18) 0.00054(19) 0.00195(19)
Ge3 0.0065(3) 0.0067(3) 0.0071(2) 0.00098(18) 0.00045(19) 0.00099(19)
Ca2 0.0076(5) 0.0099(4) 0.0119(4) 0.0037(3) 0.0018(3) 0.0031(3)
Ca3 0.0068(5) 0.0076(4) 0.0094(4) 0.0006(3) 0.0015(3) 0.0012(3)
Ca1 0.0069(5) 0.0087(4) 0.0087(4) 0.0015(3) 0.0018(3) 0.0016(3)
O3 0.0046(15) 0.0082(13) 0.0194(14) -0.0027(11) 0.0011(11) 0.0029(11)
O1 0.0061(15) 0.0121(14) 0.0085(13) 0.0037(11) 0.0004(11) 0.0009(11)
O9 0.0068(16) 0.0176(15) 0.0213(15) 0.0105(12) -0.0004(12) -0.0017(12)
O2 0.0082(16) 0.0143(14) 0.0077(13) 0.0020(11) -0.0011(11) -0.0009(12)
O7 0.0074(16) 0.0168(15) 0.0113(13) 0.0050(11) 0.0004(11) 0.0010(12)
O4 0.0093(16) 0.0112(14) 0.0096(13) -0.0011(11) -0.0005(11) 0.0023(12)
O5 0.0213(18) 0.0170(15) 0.0081(13) 0.0027(11) 0.0010(12) 0.0023(13)
O8 0.0251(19) 0.0117(14) 0.0093(14) 0.0010(11) -0.0002(12) 0.0006(13)
O6 0.030(2) 0.0108(15) 0.0313(17) 0.0057(13) 0.0136(15) 0.0051(14)

loop_
_atom_type_symbol
_atom_type_description
_atom_type_scat_dispersion_real
_atom_type_scat_dispersion_imag
_atom_type_scat_source
Ca Ca 0.3641 1.2855 'International Tables Vol C Tables 4.2.6.8 and 6.1.1.4'
Ge Ge -1.0885 0.8855 'International Tables Vol C Tables 4.2.6.8 and 6.1.1.4'
O O 0.0492 0.0322 'International Tables Vol C Tables 4.2.6.8 and 6.1.1.4'

loop_
_geom_angle_atom_site_label_1
_geom_angle_atom_site_label_2
_geom_angle_atom_site_label_3
_geom_angle
_geom_angle_site_symmetry_1
_geom_angle_site_symmetry_3
_geom_angle_publ_flag
Ca2 Ge1 Ca3 73.27(2) 1_645 2_666 ?
Ca2 Ge1 Ca1 136.63(2) 1_645 1_455 ?
Ca3 Ge1 Ca1 136.88(2) 2_666 1_455 ?
O3 Ge1 Ca2 106.82(10) . 1_645 ?
O3 Ge1 Ca3 48.31(9) . 2_666 ?
O3 Ge1 Ca1 89.00(9) . 1_455 ?
O3 Ge1 O9 102.46(13) . 1_545 ?
O1 Ge1 Ca2 50.33(9) . 1_645 ?
O1 Ge1 Ca3 51.40(9) . 2_666 ?
O1 Ge1 Ca1 166.65(9) . 1_455 ?
O1 Ge1 O3 99.61(12) . . ?
O1 Ge1 O9 99.05(13) . 1_545 ?
O9 Ge1 Ca2 48.72(9) 1_545 1_645 ?
O9 Ge1 Ca3 104.23(9) 1_545 2_666 ?
O9 Ge1 Ca1 88.93(9) 1_545 1_455 ?
O2 Ge1 Ca2 139.97(9) . 1_645 ?
O2 Ge1 Ca3 141.75(9) . 2_666 ?
O2 Ge1 Ca1 39.68(9) . 1_455 ?
O2 Ge1 O3 112.41(13) . . ?
O2 Ge1 O1 126.97(12) . . ?
O2 Ge1 O9 112.97(12) . 1_545 ?
Ca2 Ge2 Ca3 94.50(2) 2_566 2_566 ?
Ca1 Ge2 Ca2 114.21(2) 2_655 2_566 ?
Ca1 Ge2 Ca3 65.97(2) 2_655 2_566 ?
O3 Ge2 Ca2 123.08(9) . 2_566 ?
O3 Ge2 Ca3 141.29(9) . 2_566 ?
O3 Ge2 Ca1 101.80(10) . 2_655 ?
O4 Ge2 Ca2 127.97(10) . 2_566 ?
O4 Ge2 Ca3 34.49(9) . 2_566 ?
O4 Ge2 Ca1 49.50(9) . 2_655 ?
O4 Ge2 O3 108.95(13) . . ?
O4 Ge2 O6 103.02(15) . . ?
O5 Ge2 Ca2 38.46(9) . 2_566 ?
O5 Ge2 Ca3 89.12(11) . 2_566 ?
O5 Ge2 Ca1 143.60(11) . 2_655 ?
O5 Ge2 O3 113.80(14) . . ?
O5 Ge2 O4 119.95(14) . . ?
O5 Ge2 O6 110.17(14) . . ?
O6 Ge2 Ca2 71.83(11) . 2_566 ?
O6 Ge2 Ca3 102.54(11) . 2_566 ?
O6 Ge2 Ca1 55.09(11) . 2_655 ?
O6 Ge2 O3 98.20(13) . . ?
Ca2 Ge3 Ca2 95.27(2) 2_566 . ?
Ca2 Ge3 Ca3 91.19(2) . . ?
Ca2 Ge3 Ca3 63.798(19) 2_566 . ?
Ca1 Ge3 Ca2 114.40(2) 2_655 2_566 ?
Ca1 Ge3 Ca2 66.49(2) 2_655 . ?
Ca1 Ge3 Ca3 157.61(2) 2_655 . ?
O9 Ge3 Ca2 141.19(9) . . ?
O9 Ge3 Ca2 121.48(10) . 2_566 ?
O9 Ge3 Ca3 94.23(9) . . ?
O9 Ge3 Ca1 104.29(9) . 2_655 ?
O7 Ge3 Ca2 128.72(9) . 2_566 ?
O7 Ge3 Ca2 34.51(9) . . ?
O7 Ge3 Ca3 112.00(10) . . ?
O7 Ge3 Ca1 49.96(9) . 2_655 ?
O7 Ge3 O9 109.72(13) . . ?
O7 Ge3 O6 103.48(15) . . ?
O8 Ge3 Ca2 88.43(11) . . ?
O8 Ge3 Ca2 37.45(9) . 2_566 ?
O8 Ge3 Ca3 27.07(9) . . ?
O8 Ge3 Ca1 142.41(10) . 2_655 ?
O8 Ge3 O9 112.48(14) . . ?
O8 Ge3 O7 119.68(14) . . ?
O8 Ge3 O6 109.74(15) . . ?
O6 Ge3 Ca2 103.67(11) . . ?
O6 Ge3 Ca2 72.35(11) . 2_566 ?
O6 Ge3 Ca3 134.76(11) . . ?
O6 Ge3 Ca1 54.87(12) . 2_655 ?
O6 Ge3 O9 99.43(14) . . ?
Ge1 Ca2 Ge2 98.79(2) 1_465 2_566 ?
Ge1 Ca2 Ge3 133.68(3) 1_465 . ?
Ge1 Ca2 Ge3 137.34(3) 1_465 2_566 ?
Ge1 Ca2 Ca1 71.73(2) 1_465 1_465 ?
Ge1 Ca2 Ca1 112.60(3) 1_465 2_655 ?
Ge2 Ca2 Ge3 88.43(2) 2_566 . ?
Ge2 Ca2 Ca1 109.41(2) 2_566 1_465 ?
Ge2 Ca2 Ca1 140.66(3) 2_566 2_655 ?
Ge3 Ca2 Ge2 58.243(17) 2_566 2_566 ?
Ge3 Ca2 Ge3 84.73(2) 2_566 . ?
Ge3 Ca2 Ca1 52.836(18) . 2_655 ?
Ge3 Ca2 Ca1 105.76(3) 2_566 2_655 ?
Ge3 Ca2 Ca1 146.42(3) 2_566 1_465 ?
Ge3 Ca2 Ca1 62.82(2) . 1_465 ?
Ca1 Ca2 Ca1 62.33(2) 1_465 2_655 ?
O1 Ca2 Ge1 32.78(6) 1_465 1_465 ?
O1 Ca2 Ge2 101.52(6) 1_465 2_566 ?
O1 Ca2 Ge3 159.12(7) 1_465 2_566 ?
O1 Ca2 Ge3 100.90(7) 1_465 . ?
O1 Ca2 Ca1 39.66(7) 1_465 1_465 ?
O1 Ca2 Ca1 93.40(7) 1_465 2_655 ?
O1 Ca2 O2 97.09(9) 1_465 2 ?
O9 Ca2 Ge1 34.14(6) 1_455 1_465 ?
O9 Ca2 Ge2 93.35(7) 1_455 2_566 ?
O9 Ca2 Ge3 167.80(7) 1_455 . ?
O9 Ca2 Ge3 106.45(7) 1_455 2_566 ?
O9 Ca2 Ca1 105.33(7) 1_455 1_465 ?
O9 Ca2 Ca1 125.93(7) 1_455 2_655 ?
O9 Ca2 O1 66.92(9) 1_455 1_465 ?
O9 Ca2 O2 90.49(9) 1_455 2 ?
O2 Ca2 Ge1 94.80(7) 2 1_465 ?
O2 Ca2 Ge2 161.02(7) 2 2_566 ?
O2 Ca2 Ge3 102.87(7) 2 2_566 ?
O2 Ca2 Ge3 91.72(7) 2 . ?
O2 Ca2 Ca1 40.34(6) 2 2_655 ?
O2 Ca2 Ca1 87.38(6) 2 1_465 ?
O7 Ca2 Ge1 111.91(7) . 1_465 ?
O7 Ca2 Ge2 105.76(7) . 2_566 ?
O7 Ca2 Ge3 109.04(8) . 2_566 ?
O7 Ca2 Ge3 24.95(7) . . ?
O7 Ca2 Ca1 41.30(7) . 2_655 ?
O7 Ca2 Ca1 40.32(7) . 1_465 ?
O7 Ca2 O1 79.93(10) . 1_465 ?
O7 Ca2 O9 144.50(10) . 1_455 ?
O7 Ca2 O2 81.05(9) . 2 ?
O7 Ca2 O5 95.84(10) . 2_566 ?
O7 Ca2 O8 100.51(11) . 2_566 ?
O5 Ca2 Ge1 80.24(8) 2_566 1_465 ?
O5 Ca2 Ge2 26.21(7) 2_566 2_566 ?
O5 Ca2 Ge3 87.99(8) 2_566 . ?
O5 Ca2 Ge3 84.31(7) 2_566 2_566 ?
O5 Ca2 Ca1 137.11(8) 2_566 2_655 ?
O5 Ca2 Ca1 86.06(7) 2_566 1_465 ?
O5 Ca2 O1 75.89(9) 2_566 1_465 ?
O5 Ca2 O9 88.31(10) 2_566 1_455 ?
O5 Ca2 O2 172.77(10) 2_566 2 ?
O8 Ca2 Ge1 144.97(9) 2_566 1_465 ?
O8 Ca2 Ge2 84.27(7) 2_566 2_566 ?
O8 Ca2 Ge3 81.06(8) 2_566 . ?
O8 Ca2 Ge3 26.24(7) 2_566 2_566 ?
O8 Ca2 Ca1 140.20(8) 2_566 1_465 ?
O8 Ca2 Ca1 83.15(8) 2_566 2_655 ?
O8 Ca2 O1 173.89(10) 2_566 1_465 ?
O8 Ca2 O9 111.11(11) 2_566 1_455 ?
O8 Ca2 O2 77.02(9) 2_566 2 ?
O8 Ca2 O5 110.05(11) 2_566 2_566 ?
Ge1 Ca3 Ge2 133.73(3) 2_666 2_566 ?
Ge1 Ca3 Ge3 138.28(3) 2_666 . ?
Ge1 Ca3 Ca2 126.57(3) 2_666 2_566 ?
Ge1 Ca3 Ca1 113.16(2) 2_666 1_466 ?
Ge1 Ca3 Ca1 71.78(2) 2_666 2_666 ?
Ge2 Ca3 Ge3 85.33(2) 2_566 . ?
Ge2 Ca3 Ca2 87.21(2) 2_566 2_566 ?
Ge2 Ca3 Ca1 52.914(18) 2_566 1_466 ?
Ge2 Ca3 Ca1 62.81(2) 2_566 2_666 ?
Ge3 Ca3 Ca2 55.363(16) . 2_566 ?
Ge3 Ca3 Ca1 102.08(2) . 1_466 ?
Ca1 Ca3 Ge3 147.84(3) 2_666 . ?
Ca1 Ca3 Ca2 59.787(19) 1_466 2_566 ?
Ca1 Ca3 Ca2 122.54(3) 2_666 2_566 ?
Ca1 Ca3 Ca1 63.11(2) 2_666 1_466 ?
O3 Ca3 Ge1 33.76(6) 2_666 2_666 ?
O3 Ca3 Ge2 167.16(7) 2_666 2_566 ?
O3 Ca3 Ge3 107.46(7) 2_666 . ?
O3 Ca3 Ca2 100.90(7) 2_666 2_566 ?
O3 Ca3 Ca1 104.34(7) 2_666 2_666 ?
O3 Ca3 Ca1 123.06(7) 2_666 1_466 ?
O3 Ca3 O1 66.46(9) 2_666 2_666 ?
O3 Ca3 O2 87.60(9) 2_666 1_566 ?
O1 Ca3 Ge1 32.76(6) 2_666 2_666 ?
O1 Ca3 Ge2 100.97(7) 2_666 2_566 ?
O1 Ca3 Ge3 162.31(7) 2_666 . ?
O1 Ca3 Ca2 140.69(7) 2_666 2_566 ?
O1 Ca3 Ca1 39.94(6) 2_666 2_666 ?
O1 Ca3 Ca1 94.80(6) 2_666 1_466 ?
O1 Ca3 O2 99.55(9) 2_666 1_566 ?
O2 Ca3 Ge1 95.78(6) 1_566 2_666 ?
O2 Ca3 Ge2 92.14(6) 1_566 2_566 ?
O2 Ca3 Ge3 96.68(6) 1_566 . ?
O2 Ca3 Ca2 41.35(6) 1_566 2_566 ?
O2 Ca3 Ca1 89.21(6) 1_566 2_666 ?
O2 Ca3 Ca1 40.89(6) 1_566 1_466 ?
O4 Ca3 Ge1 112.27(7) 2_566 2_666 ?
O4 Ca3 Ge2 24.82(7) 2_566 2_566 ?
O4 Ca3 Ge3 108.85(7) 2_566 . ?
O4 Ca3 Ca2 94.16(7) 2_566 2_566 ?
O4 Ca3 Ca1 40.66(7) 2_566 2_666 ?
O4 Ca3 Ca1 41.37(7) 2_566 1_466 ?
O4 Ca3 O3 143.07(10) 2_566 2_666 ?
O4 Ca3 O1 80.53(9) 2_566 2_666 ?
O4 Ca3 O2 81.78(10) 2_566 1_566 ?
O5 Ca3 Ge1 81.34(8) 1_565 2_666 ?
O5 Ca3 Ge2 88.17(8) 1_565 2_566 ?
O5 Ca3 Ge3 87.08(7) 1_565 . ?
O5 Ca3 Ca2 142.40(7) 1_565 2_566 ?
O5 Ca3 Ca1 87.59(7) 1_565 2_666 ?
O5 Ca3 Ca1 138.28(8) 1_565 1_466 ?
O5 Ca3 O3 91.27(11) 1_565 2_666 ?
O5 Ca3 O1 76.72(9) 1_565 2_666 ?
O5 Ca3 O2 176.24(10) 1_565 1_566 ?
O5 Ca3 O4 97.03(11) 1_565 2_566 ?
O8 Ca3 Ge1 144.37(9) . 2_666 ?
O8 Ca3 Ge2 81.80(8) . 2_566 ?
O8 Ca3 Ge3 19.84(7) . . ?
O8 Ca3 Ca2 36.03(7) . 2_566 ?
O8 Ca3 Ca1 84.52(8) . 1_466 ?
O8 Ca3 Ca1 141.71(8) . 2_666 ?
O8 Ca3 O3 110.61(11) . 2_666 ?
O8 Ca3 O1 175.97(11) . 2_666 ?
O8 Ca3 O2 77.34(9) . 1_566 ?
O8 Ca3 O4 101.41(11) . 2_566 ?
O8 Ca3 O5 106.41(11) . 1_565 ?
Ge1 Ca1 Ca2 111.09(3) 1_655 1_645 ?
Ge1 Ca1 Ca3 110.89(2) 1_655 2_666 ?
Ge2 Ca1 Ge1 123.96(2) 2_655 1_655 ?
Ge2 Ca1 Ge3 62.927(17) 2_655 2_655 ?
Ge2 Ca1 Ca2 124.74(3) 2_655 1_645 ?
Ge2 Ca1 Ca3 90.93(2) 2_655 2_666 ?
Ge3 Ca1 Ge1 123.44(2) 2_655 1_655 ?
Ge3 Ca1 Ca2 91.98(2) 2_655 1_645 ?
Ge3 Ca1 Ca3 125.55(3) 2_655 2_666 ?
Ca3 Ca1 Ca2 63.62(2) 2_666 1_645 ?
O1 Ca1 Ge1 145.82(7) . 1_655 ?
O1 Ca1 Ge2 84.45(7) . 2_655 ?
O1 Ca1 Ge3 84.64(7) . 2_655 ?
O1 Ca1 Ca2 42.60(7) . 1_645 ?
O1 Ca1 Ca3 43.76(6) . 2_666 ?
O1 Ca1 O2 172.63(9) . 1_655 ?
O1 Ca1 O7 82.21(10) . 1_645 ?
O1 Ca1 O7 103.74(9) . 2_655 ?
O1 Ca1 O4 103.85(10) . 2_655 ?
O1 Ca1 O4 83.68(10) . 1_655 ?
O1 Ca1 O6 74.15(9) . 2_655 ?
O2 Ca1 Ge1 26.92(6) 1_655 1_655 ?
O2 Ca1 Ge2 102.36(7) 1_655 2_655 ?
O2 Ca1 Ge3 100.89(6) 1_655 2_655 ?
O2 Ca1 Ca2 131.57(7) 1_655 1_645 ?
O2 Ca1 Ca3 132.28(7) 1_655 2_666 ?
O2 Ca1 O7 79.23(9) 1_655 2_655 ?
O2 Ca1 O4 81.15(10) 1_655 2_655 ?
O2 Ca1 O6 113.11(9) 1_655 2_655 ?
O7 Ca1 Ge1 95.30(7) 2_655 1_655 ?
O7 Ca1 Ge1 74.38(7) 1_645 1_655 ?
O7 Ca1 Ge2 90.52(7) 2_655 2_655 ?
O7 Ca1 Ge2 159.51(7) 1_645 2_655 ?
O7 Ca1 Ge3 100.26(7) 1_645 2_655 ?
O7 Ca1 Ge3 32.05(7) 2_655 2_655 ?
O7 Ca1 Ca2 88.93(7) 2_655 1_645 ?
O7 Ca1 Ca2 39.66(7) 1_645 1_645 ?
O7 Ca1 Ca3 90.14(7) 1_645 2_666 ?
O7 Ca1 Ca3 147.06(7) 2_655 2_666 ?
O7 Ca1 O2 91.95(10) 1_645 1_655 ?
O7 Ca1 O7 77.69(10) 1_645 2_655 ?
O7 Ca1 O4 168.43(9) 1_645 2_655 ?
O7 Ca1 O4 94.74(10) 1_645 1_655 ?
O7 Ca1 O6 127.35(9) 1_645 2_655 ?
O7 Ca1 O6 63.86(9) 2_655 2_655 ?
O4 Ca1 Ge1 74.00(7) 1_655 1_655 ?
O4 Ca1 Ge1 95.78(7) 2_655 1_655 ?
O4 Ca1 Ge2 32.00(6) 2_655 2_655 ?
O4 Ca1 Ge2 99.19(7) 1_655 2_655 ?
O4 Ca1 Ge3 159.53(8) 1_655 2_655 ?
O4 Ca1 Ge3 90.20(6) 2_655 2_655 ?
O4 Ca1 Ca2 90.74(7) 1_655 1_645 ?
O4 Ca1 Ca2 145.84(7) 2_655 1_645 ?
O4 Ca1 Ca3 39.99(7) 1_655 2_666 ?
O4 Ca1 Ca3 87.73(7) 2_655 2_666 ?
O4 Ca1 O2 92.37(9) 1_655 1_655 ?
O4 Ca1 O7 168.38(10) 1_655 2_655 ?
O4 Ca1 O7 109.81(10) 2_655 2_655 ?
O4 Ca1 O4 76.40(10) 1_655 2_655 ?
O4 Ca1 O6 64.17(9) 2_655 2_655 ?
O4 Ca1 O6 127.42(10) 1_655 2_655 ?
O6 Ca1 Ge1 140.03(7) 2_655 1_655 ?
O6 Ca1 Ge2 32.96(6) 2_655 2_655 ?
O6 Ca1 Ge3 32.47(6) 2_655 2_655 ?
O6 Ca1 Ca2 102.63(7) 2_655 1_645 ?
O6 Ca1 Ca3 102.85(7) 2_655 2_666 ?
Ge1 O3 Ge2 132.04(16) . . ?
Ge1 O3 Ca3 97.93(12) . 2_666 ?
Ge2 O3 Ca3 128.46(13) . 2_666 ?
Ge1 O1 Ca2 96.89(11) . 1_645 ?
Ge1 O1 Ca3 95.84(12) . 2_666 ?
Ge1 O1 Ca1 159.10(15) . . ?
Ca2 O1 Ca3 99.73(10) 1_645 2_666 ?
Ca1 O1 Ca2 97.74(10) . 1_645 ?
Ca1 O1 Ca3 96.30(9) . 2_666 ?
Ge1 O9 Ca2 97.14(12) 1_565 1_655 ?
Ge3 O9 Ge1 133.80(17) . 1_565 ?
Ge3 O9 Ca2 129.04(14) . 1_655 ?
Ge1 O2 Ca2 124.84(14) . 2 ?
Ge1 O2 Ca3 122.33(12) . 1_544 ?
Ge1 O2 Ca1 113.39(13) . 1_455 ?
Ca2 O2 Ca3 96.58(9) 2 1_544 ?
Ca1 O2 Ca2 97.76(9) 1_455 2 ?
Ca1 O2 Ca3 95.90(10) 1_455 1_544 ?
Ge3 O7 Ca2 120.54(14) . . ?
Ge3 O7 Ca1 129.80(14) . 1_465 ?
Ge3 O7 Ca1 97.99(12) . 2_655 ?
Ca2 O7 Ca1 100.80(10) . 2_655 ?
Ca2 O7 Ca1 100.03(11) . 1_465 ?
Ca1 O7 Ca1 102.31(10) 1_465 2_655 ?
Ge2 O4 Ca3 120.69(13) . 2_566 ?
Ge2 O4 Ca1 98.50(12) . 2_655 ?
Ge2 O4 Ca1 129.47(15) . 1_455 ?
Ca3 O4 Ca1 100.22(11) 2_566 2_655 ?
Ca3 O4 Ca1 99.35(10) 2_566 1_455 ?
Ca1 O4 Ca1 103.60(10) 1_455 2_655 ?
Ge2 O5 Ca2 115.34(14) . 2_566 ?
Ge2 O5 Ca3 136.39(15) . 1_545 ?
Ca3 O5 Ca2 107.46(11) 1_545 2_566 ?
Ge3 O8 Ca2 116.31(14) . 2_566 ?
Ge3 O8 Ca3 133.09(15) . . ?
Ca3 O8 Ca2 108.97(12) . 2_566 ?
Ge2 O6 Ca1 91.96(13) . 2_655 ?
Ge3 O6 Ge2 149.59(19) . . ?
Ge3 O6 Ca1 92.66(14) . 2_655 ?

loop_
_geom_bond_atom_site_label_1
_geom_bond_atom_site_label_2
_geom_bond_distance
_geom_bond_site_symmetry_2
_geom_bond_publ_flag
Ge1 Ca2 3.1635(10) 1_645 ?
Ge1 Ca3 3.1717(9) 2_666 ?
Ge1 Ca1 3.4940(9) 1_455 ?
Ge1 O3 1.780(2) . ?
Ge1 O1 1.725(3) . ?
Ge1 O9 1.789(3) 1_545 ?
Ge1 O2 1.724(3) . ?
Ge2 Ca2 3.4709(9) 2_566 ?
Ge2 Ca3 3.5413(9) 2_566 ?
Ge2 Ca1 3.2264(9) 2_655 ?
Ge2 O3 1.781(3) . ?
Ge2 O4 1.728(3) . ?
Ge2 O5 1.696(3) . ?
Ge2 O6 1.756(3) . ?
Ge3 Ca2 3.4572(9) 2_566 ?
Ge3 Ca2 3.5375(9) . ?
Ge3 Ca3 3.6694(9) . ?
Ge3 Ca1 3.2334(8) 2_655 ?
Ge3 O9 1.772(3) . ?
Ge3 O7 1.733(3) . ?
Ge3 O8 1.705(3) . ?
Ge3 O6 1.738(3) . ?
Ca2 Ca1 3.5905(10) 1_465 ?
Ca2 Ca1 3.7207(11) 2_655 ?
Ca2 O1 2.453(3) 1_465 ?
Ca2 O9 2.396(3) 1_455 ?
Ca2 O2 2.507(3) 2 ?
Ca2 O7 2.327(3) . ?
Ca2 O5 2.388(3) 2_566 ?
Ca2 O8 2.345(3) 2_566 ?
Ca3 Ca1 3.6940(10) 1_466 ?
Ca3 Ca1 3.5806(10) 2_666 ?
Ca3 O3 2.391(3) 2_666 ?
Ca3 O1 2.492(3) 2_666 ?
Ca3 O2 2.543(3) 1_566 ?
Ca3 O4 2.332(3) 2_566 ?
Ca3 O5 2.300(3) 1_565 ?
Ca3 O8 2.287(3) . ?
Ca1 O1 2.312(3) . ?
Ca1 O2 2.431(3) 1_655 ?
Ca1 O7 2.500(3) 2_655 ?
Ca1 O7 2.359(3) 1_645 ?
Ca1 O4 2.365(3) 1_655 ?
Ca1 O4 2.481(3) 2_655 ?
Ca1 O6 2.647(4) 2_655 ?

loop_
_geom_torsion_atom_site_label_1
_geom_torsion_atom_site_label_2
_geom_torsion_atom_site_label_3
_geom_torsion_atom_site_label_4
_geom_torsion
_geom_torsion_site_symmetry_1
_geom_torsion_site_symmetry_2
_geom_torsion_site_symmetry_3
_geom_torsion_site_symmetry_4
_geom_torsion_publ_flag
Ca2 Ge1 O3 Ge2 -118.4(2) 1_645 . . . ?
Ca2 Ge1 O3 Ca3 47.78(10) 1_645 . . 2_666 ?
Ca2 Ge1 O1 Ca3 -100.57(11) 1_645 . . 2_666 ?
Ca2 Ge1 O1 Ca1 134.2(5) 1_645 . . . ?
Ca2 Ge1 O2 Ca2 -9.1(2) 1_645 . . 2 ?
Ca2 Ge1 O2 Ca3 -136.44(9) 1_645 . . 1_544 ?
Ca2 Ge1 O2 Ca1 109.58(13) 1_645 . . 1_455 ?
Ca2 Ge2 O3 Ge1 147.45(16) 2_566 . . . ?
Ca2 Ge2 O3 Ca3 -15.0(2) 2_566 . . 2_666 ?
Ca2 Ge2 O4 Ca3 -16.3(2) 2_566 . . 2_566 ?
Ca2 Ge2 O4 Ca1 -153.45(11) 2_566 . . 1_455 ?
Ca2 Ge2 O4 Ca1 91.01(11) 2_566 . . 2_655 ?
Ca2 Ge2 O5 Ca3 -168.0(4) 2_566 . . 1_545 ?
Ca2 Ge2 O6 Ge3 -40.4(4) 2_566 . . . ?
Ca2 Ge2 O6 Ca1 -139.07(10) 2_566 . . 2_655 ?
Ca2 Ge3 O9 Ge1 3.5(3) . . . 1_565 ?
Ca2 Ge3 O9 Ge1 -155.39(16) 2_566 . . 1_565 ?
Ca2 Ge3 O9 Ca2 22.5(2) 2_566 . . 1_655 ?
Ca2 Ge3 O9 Ca2 -178.60(7) . . . 1_655 ?
Ca2 Ge3 O7 Ca2 16.6(2) 2_566 . . . ?
Ca2 Ge3 O7 Ca1 -107.61(17) . . . 2_655 ?
Ca2 Ge3 O7 Ca1 155.58(10) 2_566 . . 1_465 ?
Ca2 Ge3 O7 Ca1 -91.02(11) 2_566 . . 2_655 ?
Ca2 Ge3 O7 Ca1 139.0(3) . . . 1_465 ?
Ca2 Ge3 O8 Ca2 100.77(14) . . . 2_566 ?
Ca2 Ge3 O8 Ca3 -95.7(2) . . . . ?
Ca2 Ge3 O8 Ca3 163.5(4) 2_566 . . . ?
Ca2 Ge3 O6 Ge2 -50.8(4) . . . . ?
Ca2 Ge3 O6 Ge2 40.5(4) 2_566 . . . ?
Ca2 Ge3 O6 Ca1 138.93(10) 2_566 . . 2_655 ?
Ca2 Ge3 O6 Ca1 47.69(9) . . . 2_655 ?
Ca3 Ge1 O3 Ge2 -166.2(3) 2_666 . . . ?
Ca3 Ge1 O1 Ca2 100.57(11) 2_666 . . 1_645 ?
Ca3 Ge1 O1 Ca1 -125.2(5) 2_666 . . . ?
Ca3 Ge1 O2 Ca2 132.77(11) 2_666 . . 2 ?
Ca3 Ge1 O2 Ca3 5.5(2) 2_666 . . 1_544 ?
Ca3 Ge1 O2 Ca1 -108.52(13) 2_666 . . 1_455 ?
Ca3 Ge2 O3 Ge1 -16.9(3) 2_566 . . . ?
Ca3 Ge2 O3 Ca3 -179.32(6) 2_566 . . 2_666 ?
Ca3 Ge2 O4 Ca1 107.30(17) 2_566 . . 2_655 ?
Ca3 Ge2 O4 Ca1 -137.2(3) 2_566 . . 1_455 ?
Ca3 Ge2 O5 Ca2 -98.37(13) 2_566 . . 2_566 ?
Ca3 Ge2 O5 Ca3 93.6(2) 2_566 . . 1_545 ?
Ca3 Ge2 O6 Ge3 50.2(4) 2_566 . . . ?
Ca3 Ge2 O6 Ca1 -48.40(9) 2_566 . . 2_655 ?
Ca3 Ge3 O9 Ge1 -93.7(2) . . . 1_565 ?
Ca3 Ge3 O9 Ca2 84.20(16) . . . 1_655 ?
Ca3 Ge3 O7 Ca2 -56.76(16) . . . . ?
Ca3 Ge3 O7 Ca1 -164.37(5) . . . 2_655 ?
Ca3 Ge3 O7 Ca1 82.22(18) . . . 1_465 ?
Ca3 Ge3 O8 Ca2 -163.5(4) . . . 2_566 ?
Ca3 Ge3 O6 Ge2 55.0(5) . . . . ?
Ca3 Ge3 O6 Ca1 153.44(6) . . . 2_655 ?
Ca1 Ge1 O3 Ge2 20.6(2) 1_455 . . . ?
Ca1 Ge1 O3 Ca3 -173.26(8) 1_455 . . 2_666 ?
Ca1 Ge1 O1 Ca2 -126.5(3) 1_455 . . 1_645 ?
Ca1 Ge1 O1 Ca3 132.9(3) 1_455 . . 2_666 ?
Ca1 Ge1 O1 Ca1 7.7(8) 1_455 . . . ?
Ca1 Ge1 O2 Ca2 -118.7(2) 1_455 . . 2 ?
Ca1 Ge1 O2 Ca3 114.0(2) 1_455 . . 1_544 ?
Ca1 Ge2 O3 Ge1 -83.0(2) 2_655 . . . ?
Ca1 Ge2 O3 Ca3 114.54(16) 2_655 . . 2_666 ?
Ca1 Ge2 O4 Ca3 -107.30(17) 2_655 . . 2_566 ?
Ca1 Ge2 O4 Ca1 115.5(2) 2_655 . . 1_455 ?
Ca1 Ge2 O5 Ca2 -53.4(2) 2_655 . . 2_566 ?
Ca1 Ge2 O5 Ca3 138.59(15) 2_655 . . 1_545 ?
Ca1 Ge2 O6 Ge3 98.6(4) 2_655 . . . ?
Ca1 Ge3 O9 Ge1 73.6(2) 2_655 . . 1_565 ?
Ca1 Ge3 O9 Ca2 -108.48(16) 2_655 . . 1_655 ?
Ca1 Ge3 O7 Ca2 107.61(17) 2_655 . . . ?
Ca1 Ge3 O7 Ca1 -113.4(2) 2_655 . . 1_465 ?
Ca1 Ge3 O8 Ca2 54.4(3) 2_655 . . 2_566 ?
Ca1 Ge3 O8 Ca3 -142.09(13) 2_655 . . . ?
Ca1 Ge3 O6 Ge2 -98.4(4) 2_655 . . . ?
O3 Ge1 O1 Ca2 103.93(12) . . . 1_645 ?
O3 Ge1 O1 Ca3 3.36(13) . . . 2_666 ?
O3 Ge1 O1 Ca1 -121.9(4) . . . . ?
O3 Ge1 O2 Ca2 -176.94(14) . . . 2 ?
O3 Ge1 O2 Ca3 55.76(18) . . . 1_544 ?
O3 Ge1 O2 Ca1 -58.23(16) . . . 1_455 ?
O3 Ge2 O4 Ca3 163.20(14) . . . 2_566 ?
O3 Ge2 O4 Ca1 -89.50(13) . . . 2_655 ?
O3 Ge2 O4 Ca1 26.0(2) . . . 1_455 ?
O3 Ge2 O5 Ca2 113.82(15) . . . 2_566 ?
O3 Ge2 O5 Ca3 -54.2(3) . . . 1_545 ?
O3 Ge2 O6 Ge3 -162.7(4) . . . . ?
O3 Ge2 O6 Ca1 98.71(12) . . . 2_655 ?
O1 Ge1 O3 Ge2 -169.7(2) . . . . ?
O1 Ge1 O3 Ca3 -3.52(14) . . . 2_666 ?
O1 Ge1 O2 Ca2 60.6(2) . . . 2 ?
O1 Ge1 O2 Ca3 -66.69(19) . . . 1_544 ?
O1 Ge1 O2 Ca1 179.33(12) . . . 1_455 ?
O9 Ge1 O3 Ge2 -68.1(2) 1_545 . . . ?
O9 Ge1 O3 Ca3 98.06(12) 1_545 . . 2_666 ?
O9 Ge1 O1 Ca2 -0.46(13) 1_545 . . 1_645 ?
O9 Ge1 O1 Ca3 -101.03(11) 1_545 . . 2_666 ?
O9 Ge1 O1 Ca1 133.7(4) 1_545 . . . ?
O9 Ge1 O2 Ca2 -61.58(18) 1_545 . . 2 ?
O9 Ge1 O2 Ca3 171.12(14) 1_545 . . 1_544 ?
O9 Ge1 O2 Ca1 57.13(16) 1_545 . . 1_455 ?
O9 Ge3 O7 Ca2 -160.02(14) . . . . ?
O9 Ge3 O7 Ca1 92.36(13) . . . 2_655 ?
O9 Ge3 O7 Ca1 -21.0(2) . . . 1_465 ?
O9 Ge3 O8 Ca2 -112.89(16) . . . 2_566 ?
O9 Ge3 O8 Ca3 50.6(3) . . . . ?
O9 Ge3 O6 Ge2 160.7(4) . . . . ?
O9 Ge3 O6 Ca1 -100.89(12) . . . 2_655 ?
O2 Ge1 O3 Ge2 53.4(3) . . . . ?
O2 Ge1 O3 Ca3 -140.38(11) . . . 2_666 ?
O2 Ge1 O1 Ca2 -128.37(13) . . . 1_645 ?
O2 Ge1 O1 Ca3 131.06(12) . . . 2_666 ?
O2 Ge1 O1 Ca1 5.8(5) . . . . ?
O7 Ge3 O9 Ge1 21.5(3) . . . 1_565 ?
O7 Ge3 O9 Ca2 -160.61(17) . . . 1_655 ?
O7 Ge3 O8 Ca2 116.11(16) . . . 2_566 ?
O7 Ge3 O8 Ca3 -80.4(3) . . . . ?
O7 Ge3 O6 Ge2 -86.3(4) . . . . ?
O7 Ge3 O6 Ca1 12.15(13) . . . 2_655 ?
O4 Ge2 O3 Ge1 -32.1(3) . . . . ?
O4 Ge2 O3 Ca3 165.51(16) . . . 2_666 ?
O4 Ge2 O5 Ca2 -114.59(16) . . . 2_566 ?
O4 Ge2 O5 Ca3 77.4(3) . . . 1_545 ?
O4 Ge2 O6 Ge3 85.6(4) . . . . ?
O4 Ge2 O6 Ca1 -13.01(13) . . . 2_655 ?
O5 Ge2 O3 Ge1 104.7(2) . . . . ?
O5 Ge2 O3 Ca3 -57.7(2) . . . 2_666 ?
O5 Ge2 O4 Ca3 29.5(2) . . . 2_566 ?
O5 Ge2 O4 Ca1 136.85(12) . . . 2_655 ?
O5 Ge2 O4 Ca1 -107.6(2) . . . 1_455 ?
O5 Ge2 O6 Ge3 -43.5(5) . . . . ?
O5 Ge2 O6 Ca1 -142.12(13) . . . 2_655 ?
O8 Ge3 O9 Ge1 -114.3(2) . . . 1_565 ?
O8 Ge3 O9 Ca2 63.5(2) . . . 1_655 ?
O8 Ge3 O7 Ca2 -27.8(2) . . . . ?
O8 Ge3 O7 Ca1 111.16(19) . . . 1_465 ?
O8 Ge3 O7 Ca1 -135.43(12) . . . 2_655 ?
O8 Ge3 O6 Ge2 42.5(5) . . . . ?
O8 Ge3 O6 Ca1 140.98(13) . . . 2_655 ?
O6 Ge2 O3 Ge1 -138.9(2) . . . . ?
O6 Ge2 O3 Ca3 58.6(2) . . . 2_666 ?
O6 Ge2 O4 Ca3 -93.25(17) . . . 2_566 ?
O6 Ge2 O4 Ca1 14.05(14) . . . 2_655 ?
O6 Ge2 O4 Ca1 129.58(18) . . . 1_455 ?
O6 Ge2 O5 Ca2 4.7(2) . . . 2_566 ?
O6 Ge2 O5 Ca3 -163.4(2) . . . 1_545 ?
O6 Ge3 O9 Ge1 129.6(2) . . . 1_565 ?
O6 Ge3 O9 Ca2 -52.5(2) . . . 1_655 ?
O6 Ge3 O7 Ca2 94.62(17) . . . . ?
O6 Ge3 O7 Ca1 -13.00(14) . . . 2_655 ?
O6 Ge3 O7 Ca1 -126.40(18) . . . 1_465 ?
O6 Ge3 O8 Ca2 -3.2(2) . . . 2_566 ?
O6 Ge3 O8 Ca3 160.3(2) . . . . ?
